data_2200693
loop_
_publ_author_name
'Light, Mark E.'
'Hursthouse, Michael B.'

_publ_section_title
(2<i>S</i>)-1-(4-Fluorophenyl)-2-hydroxy-2-[(2<i>S</i>,5<i>R</i>)-5-(1-hydroxy-1-methylethyl)-tetrahydrofuran-2-yl]ethanone
_journal_issue 12
_journal_name_full 'Acta Crystallographica Section E'
_journal_page_first o1196
_journal_page_last o1197
_journal_paper_doi 10.1107/S1600536801017019
_journal_volume 57
_journal_year 2001
_chemical_formula_iupac 'C15 H19 F O4'
_chemical_formula_moiety 'C15 H19 F O4'
_chemical_formula_sum 'C15 H19 F O4'
_chemical_formula_weight 282.30
_chemical_name_systematic
;
(2S)-1-(4-fluorophenyl)-2-hydroxy-2-[(2S,5R)-5-(1-hydroxy-1-methylethyl)-
tetrahydrofuran-2-yl]ethanone
;
_space_group_IT_number 33
_symmetry_cell_setting orthorhombic
_symmetry_space_group_name_Hall 'P 2c -2n'
_symmetry_space_group_name_H-M 'P n a 21'
_audit_creation_method SHELXL-97
_cell_angle_alpha 90.00
_cell_angle_beta 90.00
_cell_angle_gamma 90.00
_cell_formula_units_Z 8
_cell_length_a 10.973(2)
_cell_length_b 12.764(3)
_cell_length_c 20.721(4)
_cell_measurement_reflns_used 23180
_cell_measurement_temperature 150(2)
_cell_measurement_theta_max 25.02
_cell_measurement_theta_min 3.14
_cell_volume 2902.2(10)
_computing_cell_refinement
;
SCALEPACK (Otwinowski & Minor, 1997) and COLLECT (Hooft, 1998)
;
_computing_data_collection 'COLLECT (Hooft, 1998) '
_computing_data_reduction
;
DENZO (Otwinowski & Minor, 1997), COLLECT and
MAXUS (Mackay et al., 1998)
;
_computing_molecular_graphics 'CAMERON (Watkin et al., 1993)'
_computing_publication_material 'WINGX (Farrugia, 1998)'
_computing_structure_refinement 'SHELXL97 (Sheldrick, 1997)'
_computing_structure_solution 'SHELXS97 (Sheldrick, 1990)'
_diffrn_ambient_temperature 150(2)
_diffrn_detector_area_resol_mean '9.091 pixels mm^1^'
_diffrn_measured_fraction_theta_full .997
_diffrn_measured_fraction_theta_max .997
_diffrn_measurement_device_type 'Nonius Kappa CCD area-detector'
_diffrn_measurement_method '\f and \w scans to fill the Ewald sphere'
_diffrn_radiation_monochromator graphite
_diffrn_radiation_source 'Nonius FR591 Rotating anode'
_diffrn_radiation_type MoK\a
_diffrn_radiation_wavelength .71073
_diffrn_reflns_av_R_equivalents .0961
_diffrn_reflns_av_sigmaI/netI .0880
_diffrn_reflns_limit_h_max 13
_diffrn_reflns_limit_h_min -11
_diffrn_reflns_limit_k_max 15
_diffrn_reflns_limit_k_min -13
_diffrn_reflns_limit_l_max 24
_diffrn_reflns_limit_l_min -22
_diffrn_reflns_number 23180
_diffrn_reflns_theta_full 25.02
_diffrn_reflns_theta_max 25.02
_diffrn_reflns_theta_min 3.14
_exptl_absorpt_coefficient_mu .101
_exptl_absorpt_correction_type none
_exptl_crystal_colour Colourless
_exptl_crystal_density_diffrn 1.292
_exptl_crystal_density_method 'not measured'
_exptl_crystal_description Block
_exptl_crystal_F_000 1200
_exptl_crystal_size_max .10
_exptl_crystal_size_mid .10
_exptl_crystal_size_min .10
_refine_diff_density_max .160
_refine_diff_density_min -.156
_refine_ls_extinction_coef none
_refine_ls_extinction_method none
_refine_ls_goodness_of_fit_ref 1.052
_refine_ls_hydrogen_treatment constr
_refine_ls_matrix_type full
_refine_ls_number_parameters 378
_refine_ls_number_reflns 5012
_refine_ls_number_restraints 1
_refine_ls_restrained_S_all 1.052
_refine_ls_R_factor_all .1187
_refine_ls_R_factor_gt .0487
_refine_ls_shift/su_max .048
_refine_ls_shift/su_mean .006
_refine_ls_structure_factor_coef Fsqd
_refine_ls_weighting_details 'calc w = 1/[\s^2^(Fo^2^)+(0.0381P)^2^] where P = (Fo^2^+2Fc^2^)/3'
_refine_ls_weighting_scheme calc
_refine_ls_wR_factor_ref .1128
_reflns_number_gt 2859
_reflns_number_total 5012
_reflns_threshold_expression >2sigma(I)
_cod_data_source_file na6099.cif
_cod_data_source_block I
_cod_depositor_comments
;
The following automatic conversions were performed:
'_symmetry_cell_setting' value 'Orthorhombic' changed to 'orthorhombic'
according to '/home/saulius/struct/CIF-dictionaries/cif_core.dic'
dictionary named 'cif_core.dic' version 2.4.1 from 2010-06-29.

Automatic conversion script
Id: cif_fix_enum 1527 2010-12-29 10:47:43Z saulius 

The following automatic conversions were performed:

'_symmetry_cell_setting' value 'Orthorhombic' changed to
'orthorhombic' according to
/home/saulius/struct/CIF-dictionaries/cif_core.dic dictionary named
'cif_core.dic' version 2.4.1 from 2010-06-29.

Automatic conversion script
Id: cif_fix_values 1715 2011-07-08 13:25:40Z adriana 
;
_cod_database_code 2200693
_cod_database_fobs_code 2200693

loop_
_symmetry_equiv_pos_as_xyz
'x, y, z'
'-x, -y, z+1/2'
'x+1/2, -y+1/2, z'
'-x+1/2, y+1/2, z+1/2'

loop_
_atom_site_label
_atom_site_fract_x
_atom_site_fract_y
_atom_site_fract_z
_atom_site_U_iso_or_equiv
_atom_site_adp_type
_atom_site_calc_flag
_atom_site_refinement_flags
_atom_site_occupancy
_atom_site_disorder_assembly
_atom_site_disorder_group
_atom_site_type_symbol
H03 .281(5) .455(3) .498(3) .12(2) Uiso d . 1 . . H
H05 .378(3) .433(3) .606(2) .059(14) Uiso d . 1 . . H
H07 .170(4) .317(3) .524(3) .12(2) Uiso d . 1 . . H
H01 .101(8) .467(7) .390(5) .29(5) Uiso d . 1 . . H
F1 .9054(2) .6714(2) .35904(15) .1113(10) Uani d . 1 . . F
O1 .0690(3) .4227(3) .35724(17) .0885(9) Uani d . 1 . . O
O2 .3240(2) .43508(15) .37016(13) .0562(7) Uani d . 1 . . O
O3 .3327(2) .4025(2) .50992(14) .0688(8) Uani d . 1 . . O
O4 .3905(2) .5942(2) .48140(15) .0830(9) Uani d . 1 . . O
C1 .0825(4) .3644(3) .2500(2) .0832(14) Uani d . 1 . . C
H1A .0055 .3993 .2395 .125 Uiso calc R 1 . . H
H1B .0661 .2930 .2650 .125 Uiso calc R 1 . . H
H1C .1341 .3618 .2114 .125 Uiso calc R 1 . . H
C2 .1712(4) .5381(3) .2822(3) .0938(15) Uani d . 1 . . C
H2A .0935 .5717 .2716 .141 Uiso calc R 1 . . H
H2B .2241 .5383 .2441 .141 Uiso calc R 1 . . H
H2C .2109 .5767 .3173 .141 Uiso calc R 1 . . H
C3 .1483(3) .4259(3) .3033(2) .0599(10) Uani d . 1 . . C
C4 .2670(3) .3738(2) .3201(2) .0574(10) Uani d . 1 . . C
H4 .3209 .3735 .2812 .069 Uiso calc R 1 . . H
C5 .2618(4) .2636(3) .3481(3) .0923(16) Uani d . 1 . . C
H5A .1799 .2491 .3660 .111 Uiso calc R 1 . . H
H5B .2798 .2110 .3143 .111 Uiso calc R 1 . . H
C6 .3559(3) .2594(3) .4002(2) .0666(11) Uani d . 1 . . C
H6A .4189 .2064 .3901 .080 Uiso calc R 1 . . H
H6B .3181 .2418 .4422 .080 Uiso calc R 1 . . H
C7 .4108(3) .3688(2) .40180(18) .0525(10) Uani d . 1 . . C
H7 .4882 .3687 .3763 .063 Uiso calc R 1 . . H
C8 .4357(3) .4150(3) .46785(19) .0528(9) Uani d . 1 . . C
H8 .5066 .3773 .4872 .063 Uiso calc R 1 . . H
C9 .4672(4) .5305(3) .4633(2) .0590(10) Uani d . 1 . . C
C10 .5834(3) .5647(3) .43559(19) .0531(9) Uani d . 1 . . C
C11 .6798(3) .4960(3) .42333(19) .0556(10) Uani d . 1 . . C
H11 .6709 .4237 .4332 .067 Uiso calc R 1 . . H
C12 .7878(4) .5316(3) .3971(2) .0651(11) Uani d . 1 . . C
H12 .8528 .4847 .3880 .078 Uiso calc R 1 . . H
C13 .7984(4) .6350(4) .3849(2) .0742(12) Uani d . 1 . . C
C14 .7092(5) .7064(3) .3978(2) .0851(14) Uani d . 1 . . C
H14 .7215 .7789 .3897 .102 Uiso calc R 1 . . H
C15 .5991(4) .6701(3) .4233(2) .0715(12) Uani d . 1 . . C
H15 .5350 .7180 .4322 .086 Uiso calc R 1 . . H
F2 -.3763(2) .69292(18) .59889(14) .1072(10) Uani d . 1 . . F
O5 .4228(3) .4280(2) .63817(17) .0687(8) Uani d . 1 . . O
O6 .1594(2) .43280(16) .64255(12) .0544(7) Uani d . 1 . . O
O7 .1263(3) .2666(2) .54482(15) .0730(9) Uani d . 1 . . O
O8 .0838(2) .4567(2) .49763(14) .0752(8) Uani d . 1 . . O
C16 .4304(4) .4763(3) .7483(2) .0838(13) Uani d . 1 . . C
H16A .4471 .4031 .7596 .126 Uiso calc R 1 . . H
H16B .3865 .5102 .7838 .126 Uiso calc R 1 . . H
H16C .5075 .5131 .7407 .126 Uiso calc R 1 . . H
C17 .3274(4) .5927(3) .6677(3) .0864(14) Uani d . 1 . . C
H17A .2785 .5936 .6282 .130 Uiso calc R 1 . . H
H17B .4047 .6292 .6601 .130 Uiso calc R 1 . . H
H17C .2826 .6281 .7024 .130 Uiso calc R 1 . . H
C18 .3527(3) .4802(3) .6872(2) .0569(10) Uani d . 1 . . C
C19 .2337(3) .4215(2) .6987(2) .0542(9) Uani d . 1 . . C
H19 .1907 .4527 .7367 .065 Uiso calc R 1 . . H
C20 .2415(3) .3037(2) .7072(2) .0645(11) Uani d . 1 . . C
H20A .3063 .2735 .6796 .077 Uiso calc R 1 . . H
H20B .2579 .2850 .7527 .077 Uiso calc R 1 . . H
C21 .1168(3) .2657(3) .6863(2) .0633(11) Uani d . 1 . . C
H21A .0640 .2528 .7242 .076 Uiso calc R 1 . . H
H21B .1234 .2003 .6609 .076 Uiso calc R 1 . . H
C22 .0659(3) .3547(2) .64493(19) .0538(9) Uani d . 1 . . C
H22 -.0079 .3846 .6665 .065 Uiso calc R 1 . . H
C23 .0346(3) .3272(3) .57498(19) .0567(10) Uani d . 1 . . C
H23 -.0425 .2855 .5750 .068 Uiso calc R 1 . . H
C24 .0111(3) .4291(3) .5388(2) .0541(10) Uani d . 1 . . C
C25 -.0923(3) .4969(3) .55743(19) .0502(9) Uani d . 1 . . C
C26 -.2003(3) .4575(3) .58240(19) .0580(10) Uani d . 1 . . C
H26 -.2079 .3844 .5901 .070 Uiso calc R 1 . . H
C27 -.2960(3) .5227(3) .5961(2) .0622(11) Uani d . 1 . . C
H27 -.3703 .4957 .6127 .075 Uiso calc R 1 . . H
C28 -.2819(4) .6274(3) .5853(2) .0682(12) Uani d . 1 . . C
C29 -.1778(4) .6701(3) .5614(2) .0692(11) Uani d . 1 . . C
H29 -.1707 .7436 .5551 .083 Uiso calc R 1 . . H
C30 -.0824(3) .6037(3) .5466(2) .0630(11) Uani d . 1 . . C
H30 -.0094 .6315 .5288 .076 Uiso calc R 1 . . H

loop_
_atom_site_aniso_label
_atom_site_aniso_U_11
_atom_site_aniso_U_22
_atom_site_aniso_U_33
_atom_site_aniso_U_12
_atom_site_aniso_U_13
_atom_site_aniso_U_23
F1 .102(2) .120(2) .112(2) -.0515(16) .0059(18) .0066(18)
O1 .0553(17) .139(3) .072(2) -.0022(17) .0102(18) -.010(2)
O2 .0600(16) .0481(12) .0605(18) -.0021(12) -.0084(13) .0050(12)
O3 .0618(18) .0861(19) .0585(19) .0050(15) .0154(16) .0016(15)
O4 .0786(19) .0768(17) .094(3) .0223(15) .0129(18) -.0191(16)
C1 .077(3) .100(3) .073(4) -.010(2) -.012(3) -.021(3)
C2 .120(4) .069(3) .093(4) .001(2) -.032(3) .015(2)
C3 .056(2) .077(3) .047(3) -.0027(19) -.001(2) -.003(2)
C4 .057(2) .060(2) .055(3) -.0079(18) -.002(2) -.0071(19)
C5 .103(4) .057(2) .117(4) -.009(2) -.036(3) .003(2)
C6 .068(3) .051(2) .081(3) .0061(17) .007(3) .002(2)
C7 .046(2) .059(2) .053(3) .0054(17) .007(2) -.0034(18)
C8 .043(2) .065(2) .050(3) .0081(17) .008(2) .0024(19)
C9 .058(3) .062(2) .057(3) .009(2) -.005(2) -.0032(19)
C10 .061(2) .046(2) .052(3) .0007(17) -.010(2) .0000(17)
C11 .054(2) .053(2) .060(3) -.0028(18) -.010(2) -.0045(18)
C12 .059(3) .068(2) .068(3) -.0102(19) -.002(2) -.004(2)
C13 .066(3) .089(3) .068(3) -.028(3) -.006(2) .003(2)
C14 .110(4) .059(3) .086(4) -.015(3) -.015(3) .009(2)
C15 .081(3) .066(3) .067(3) .007(2) -.011(3) .002(2)
F2 .0923(17) .0889(16) .140(3) .0324(14) .0103(19) -.0046(16)
O5 .0529(17) .095(2) .058(2) .0003(14) .0054(18) -.0081(17)
O6 .0567(15) .0523(13) .0542(18) -.0049(11) -.0057(14) .0066(11)
O7 .0700(19) .0668(17) .082(2) .0047(15) .0121(18) -.0201(17)
O8 .0657(19) .103(2) .057(2) .0025(15) .0132(16) .0101(16)
C16 .066(3) .120(3) .065(3) -.019(2) -.012(3) -.022(3)
C17 .094(3) .063(3) .102(4) -.021(2) .001(3) -.007(2)
C18 .053(2) .066(2) .052(3) -.0069(18) .000(2) -.015(2)
C19 .055(2) .057(2) .051(3) -.0015(17) -.003(2) -.0017(18)
C20 .068(3) .067(2) .058(3) .0040(19) -.009(2) .010(2)
C21 .060(3) .055(2) .075(3) -.0068(17) -.003(2) .007(2)
C22 .049(2) .052(2) .060(3) -.0081(17) .004(2) -.0005(19)
C23 .046(2) .064(2) .059(3) -.0068(17) .002(2) -.013(2)
C24 .048(2) .068(2) .046(3) -.0114(18) -.002(2) -.0056(19)
C25 .046(2) .055(2) .050(2) -.0055(16) -.002(2) .0001(17)
C26 .052(2) .064(2) .058(3) -.0017(18) .003(2) .0060(19)
C27 .049(2) .074(3) .064(3) .0006(19) .003(2) .007(2)
C28 .061(3) .073(3) .071(3) .010(2) .000(2) -.003(2)
C29 .077(3) .061(2) .070(3) -.002(2) -.002(3) .007(2)
C30 .057(2) .071(3) .061(3) -.009(2) .001(2) .004(2)

loop_
_atom_type_symbol
_atom_type_description
_atom_type_scat_dispersion_real
_atom_type_scat_dispersion_imag
_atom_type_scat_source
C C .0033 .0016 'International Tables Vol C Tables 4.2.6.8 and 6.1.1.4'
H H .0000 .0000 'International Tables Vol C Tables 4.2.6.8 and 6.1.1.4'
O O .0106 .0060 'International Tables Vol C Tables 4.2.6.8 and 6.1.1.4'
F F .0171 .0103 'International Tables Vol C Tables 4.2.6.8 and 6.1.1.4'

loop_
_geom_angle_atom_site_label_1
_geom_angle_atom_site_label_2
_geom_angle_atom_site_label_3
_geom_angle
_geom_angle_publ_flag
C3 O1 H01 108(6) no
C7 O2 C4 107.3(2) no
C8 O3 H03 105(4) no
C3 C1 H1A 109.5 no
C3 C1 H1B 109.5 no
H1A C1 H1B 109.5 no
C3 C1 H1C 109.5 no
H1A C1 H1C 109.5 no
H1B C1 H1C 109.5 no
C3 C2 H2A 109.5 no
C3 C2 H2B 109.5 no
H2A C2 H2B 109.5 no
C3 C2 H2C 109.5 no
H2A C2 H2C 109.5 no
H2B C2 H2C 109.5 no
O1 C3 C4 109.7(3) no
O1 C3 C2 110.9(4) no
C4 C3 C2 109.9(3) no
O1 C3 C1 105.3(3) no
C4 C3 C1 110.3(3) no
C2 C3 C1 110.6(4) no
O2 C4 C3 107.6(3) no
O2 C4 C5 104.1(3) no
C3 C4 C5 117.7(3) no
O2 C4 H4 109.1 no
C3 C4 H4 109.1 no
C5 C4 H4 109.1 no
C6 C5 C4 106.4(3) no
C6 C5 H5A 110.4 no
C4 C5 H5A 110.4 no
C6 C5 H5B 110.4 no
C4 C5 H5B 110.4 no
H5A C5 H5B 108.6 no
C5 C6 C7 104.8(3) no
C5 C6 H6A 110.8 no
C7 C6 H6A 110.8 no
C5 C6 H6B 110.8 no
C7 C6 H6B 110.8 no
H6A C6 H6B 108.9 no
O2 C7 C8 107.6(3) no
O2 C7 C6 105.6(3) no
C8 C7 C6 116.6(3) no
O2 C7 H7 108.9 no
C8 C7 H7 108.9 no
C6 C7 H7 108.9 no
O3 C8 C7 111.3(3) no
O3 C8 C9 109.0(3) no
C7 C8 C9 111.3(3) no
O3 C8 H8 108.4 no
C7 C8 H8 108.4 no
C9 C8 H8 108.4 no
O4 C9 C10 121.3(3) no
O4 C9 C8 117.9(3) no
C10 C9 C8 120.8(3) no
C15 C10 C11 118.9(4) no
C15 C10 C9 118.1(3) no
C11 C10 C9 123.0(3) no
C12 C11 C10 121.0(3) no
C12 C11 H11 119.5 no
C10 C11 H11 119.5 no
C13 C12 C11 118.0(4) no
C13 C12 H12 121.0 no
C11 C12 H12 121.0 no
C12 C13 C14 123.7(4) no
C12 C13 F1 118.5(4) no
C14 C13 F1 117.7(4) no
C13 C14 C15 118.3(4) no
C13 C14 H14 120.9 no
C15 C14 H14 120.9 no
C10 C15 C14 120.0(4) no
C10 C15 H15 120.0 no
C14 C15 H15 120.0 no
C18 O5 H05 102(3) no
C19 O6 C22 108.1(3) no
C23 O7 H07 102(3) no
C18 C16 H16A 109.5 no
C18 C16 H16B 109.5 no
H16A C16 H16B 109.5 no
C18 C16 H16C 109.5 no
H16A C16 H16C 109.5 no
H16B C16 H16C 109.5 no
C18 C17 H17A 109.5 no
C18 C17 H17B 109.5 no
H17A C17 H17B 109.5 no
C18 C17 H17C 109.5 no
H17A C17 H17C 109.5 no
H17B C17 H17C 109.5 no
O5 C18 C17 110.4(4) no
O5 C18 C19 110.0(3) no
C17 C18 C19 110.5(3) no
O5 C18 C16 105.8(3) no
C17 C18 C16 110.7(3) no
C19 C18 C16 109.4(3) no
O6 C19 C20 103.1(3) no
O6 C19 C18 108.1(3) no
C20 C19 C18 117.2(3) no
O6 C19 H19 109.4 no
C20 C19 H19 109.4 no
C18 C19 H19 109.4 no
C21 C20 C19 103.4(3) no
C21 C20 H20A 111.1 no
C19 C20 H20A 111.1 no
C21 C20 H20B 111.1 no
C19 C20 H20B 111.1 no
H20A C20 H20B 109.0 no
C20 C21 C22 104.7(3) no
C20 C21 H21A 110.8 no
C22 C21 H21A 110.8 no
C20 C21 H21B 110.8 no
C22 C21 H21B 110.8 no
H21A C21 H21B 108.9 no
O6 C22 C21 106.0(3) no
O6 C22 C23 106.7(3) no
C21 C22 C23 116.3(3) no
O6 C22 H22 109.2 no
C21 C22 H22 109.2 no
C23 C22 H22 109.2 no
O7 C23 C24 111.7(3) no
O7 C23 C22 112.6(3) no
C24 C23 C22 108.0(3) no
O7 C23 H23 108.1 no
C24 C23 H23 108.1 no
C22 C23 H23 108.1 no
O8 C24 C25 121.1(3) no
O8 C24 C23 118.7(3) no
C25 C24 C23 120.1(3) no
C30 C25 C26 119.0(3) no
C30 C25 C24 118.2(3) no
C26 C25 C24 122.7(3) no
C27 C26 C25 120.7(3) no
C27 C26 H26 119.6 no
C25 C26 H26 119.6 no
C28 C27 C26 118.3(3) no
C28 C27 H27 120.8 no
C26 C27 H27 120.8 no
C29 C28 F2 118.0(4) no
C29 C28 C27 123.2(4) no
F2 C28 C27 118.8(4) no
C28 C29 C30 118.2(4) no
C28 C29 H29 120.9 no
C30 C29 H29 120.9 no
C29 C30 C25 120.5(3) no
C29 C30 H30 119.7 no
C25 C30 H30 119.7 no

loop_
_geom_bond_atom_site_label_1
_geom_bond_atom_site_label_2
_geom_bond_site_symmetry_2
_geom_bond_distance
_geom_bond_publ_flag
F1 C13 . 1.372(5) no
O1 C3 . 1.417(5) no
O1 H01 . .95(10) no
O2 C7 . 1.433(4) no
O2 C4 . 1.441(4) no
O3 C8 . 1.436(4) no
O3 H03 . .91(4) no
O4 C9 . 1.229(4) no
C1 C3 . 1.536(5) no
C1 H1A . .9800 no
C1 H1B . .9800 no
C1 H1C . .9800 no
C2 C3 . 1.518(5) no
C2 H2A . .9800 no
C2 H2B . .9800 no
C2 H2C . .9800 no
C3 C4 . 1.503(5) no
C4 C5 . 1.522(4) no
C4 H4 . 1.0000 no
C5 C6 . 1.495(5) no
C5 H5A . .9900 no
C5 H5B . .9900 no
C6 C7 . 1.521(4) no
C6 H6A . .9900 no
C6 H6B . .9900 no
C7 C8 . 1.515(5) no
C7 H7 . 1.0000 no
C8 C9 . 1.517(5) no
C8 H8 . 1.0000 no
C9 C10 . 1.465(5) no
C10 C15 . 1.380(5) no
C10 C11 . 1.396(5) no
C11 C12 . 1.381(5) no
C11 H11 . .9500 no
C12 C13 . 1.349(5) no
C12 H12 . .9500 no
C13 C14 . 1.364(6) no
C14 C15 . 1.397(6) no
C14 H14 . .9500 no
C15 H15 . .9500 no
F2 C28 . 1.360(4) no
O5 C18 . 1.437(4) no
O5 H05 . .83(4) no
O6 C19 . 1.429(4) no
O6 C22 . 1.431(3) no
O7 C23 . 1.414(4) no
O7 H07 . .91(5) no
O8 C24 . 1.219(4) no
C16 C18 . 1.528(5) no
C16 H16A . .9800 no
C16 H16B . .9800 no
C16 H16C . .9800 no
C17 C18 . 1.518(5) no
C17 H17A . .9800 no
C17 H17B . .9800 no
C17 H17C . .9800 no
C18 C19 . 1.524(5) no
C19 C20 . 1.516(4) no
C19 H19 . 1.0000 no
C20 C21 . 1.515(5) no
C20 H20A . .9900 no
C20 H20B . .9900 no
C21 C22 . 1.528(5) no
C21 H21A . .9900 no
C21 H21B . .9900 no
C22 C23 . 1.530(5) no
C22 H22 . 1.0000 no
C23 C24 . 1.524(5) no
C23 H23 . 1.0000 no
C24 C25 . 1.478(5) no
C25 C30 . 1.386(4) no
C25 C26 . 1.388(4) no
C26 C27 . 1.370(5) no
C26 H26 . .9500 no
C27 C28 . 1.364(5) no
C27 H27 . .9500 no
C28 C29 . 1.359(5) no
C29 C30 . 1.381(5) no
C29 H29 . .9500 no
C30 H30 . .9500 no

loop_
_geom_hbond_atom_site_label_D
_geom_hbond_atom_site_label_H
_geom_hbond_atom_site_label_A
_geom_hbond_distance_DH
_geom_hbond_distance_HA
_geom_hbond_distance_DA
_geom_hbond_angle_DHA
_geom_hbond_publ_flag
O5 H05 O3 .83(4) 2.09(4) 2.854(5) 153(3) yes
O7 H07 O3 .91(5) 2.11(4) 2.943(4) 150(4) yes
O1 H01 O8 .95(10) 2.25(11) 2.946(5) 130(7) yes
O3 H03 O8 .93(8) 2.17(9) 2.831(5) 127(6) yes
